data_7019051
loop_
_publ_author_name
'S\"anger, Inge'
'K\"uckmann, Theresa I'
'Dornhaus, Franz'
'Bolte, Michael'
'Wagner, Matthias'
'Lerner, Hans-Wolfram'

_publ_section_title
;
 The inverse sandwich complex [(K(18-crown-6))(2)Cp][CpFe(CO)(2)] -
 unpredictable redox reactions of [CpFe(CO)(2)]I with the silanides
 Na[SiRtBu(2)] (R = Me, tBu) and the isoelectronic phosphanyl borohydride
 K[PtBu(2)BH(3)].
;
_journal_issue 22
_journal_name_full 'Dalton transactions (Cambridge, England : 2003)'
_journal_page_first 6671
_journal_page_last 6676
_journal_paper_doi 10.1039/c2dt00031h
_journal_volume 41
_journal_year 2012
_chemical_formula_sum 'C20 H18 Fe O2 Si'
_chemical_formula_weight 374.28
_chemical_name_systematic ?
_space_group_IT_number 13
_symmetry_cell_setting monoclinic
_symmetry_space_group_name_Hall '-P 2yc'
_symmetry_space_group_name_H-M 'P 1 2/c 1'
_atom_sites_solution_hydrogens geom
_atom_sites_solution_primary direct
_atom_sites_solution_secondary difmap
_audit_creation_method SHELXL-97
_cell_angle_alpha 90.00
_cell_angle_beta 91.899(6)
_cell_angle_gamma 90.00
_cell_formula_units_Z 12
_cell_length_a 15.2447(12)
_cell_length_b 7.7411(7)
_cell_length_c 45.632(4)
_cell_measurement_reflns_used 16269
_cell_measurement_temperature 173(2)
_cell_measurement_theta_max 25.3
_cell_measurement_theta_min 2.4
_cell_volume 5382.1(8)
_computing_cell_refinement 'X-Area (Stoe & Cie, 2001)'
_computing_data_collection 'X-Area (Stoe & Cie, 2001)'
_computing_data_reduction 'X-Area (Stoe & Cie, 2001)'
_computing_molecular_graphics 'XP in SHELXTL-Plus (Sheldrick, 1991)'
_computing_publication_material SHELXL97
_computing_structure_refinement 'SHELXL97 (Sheldrick, 1997) '
_computing_structure_solution 'SHELXS97 (Sheldrick, 1990) '
_diffrn_ambient_temperature 173(2)
_diffrn_measured_fraction_theta_full 0.997
_diffrn_measured_fraction_theta_max 0.986
_diffrn_measurement_device_type 'STOE IPDS II two-circle-diffractometer'
_diffrn_measurement_method \w
_diffrn_radiation_monochromator graphite
_diffrn_radiation_source 'fine-focus sealed tube'
_diffrn_radiation_type MoK\a
_diffrn_radiation_wavelength 0.71073
_diffrn_reflns_av_R_equivalents 0.1304
_diffrn_reflns_av_sigmaI/netI 0.1694
_diffrn_reflns_limit_h_max 18
_diffrn_reflns_limit_h_min -18
_diffrn_reflns_limit_k_max 8
_diffrn_reflns_limit_k_min -9
_diffrn_reflns_limit_l_max 54
_diffrn_reflns_limit_l_min -45
_diffrn_reflns_number 41050
_diffrn_reflns_theta_full 25.00
_diffrn_reflns_theta_max 25.11
_diffrn_reflns_theta_min 2.20
_diffrn_standards_number 0
_exptl_absorpt_coefficient_mu 0.916
_exptl_absorpt_correction_T_max 0.9557
_exptl_absorpt_correction_T_min 0.8170
_exptl_absorpt_correction_type multi-scan
_exptl_absorpt_process_details 'MULABS (Spek, 2003; Blessing, 1995)'
_exptl_crystal_colour colourless
_exptl_crystal_density_diffrn 1.386
_exptl_crystal_density_method 'not measured'
_exptl_crystal_description plate
_exptl_crystal_F_000 2328
_exptl_crystal_size_max 0.23
_exptl_crystal_size_mid 0.14
_exptl_crystal_size_min 0.05
_refine_diff_density_max 0.848
_refine_diff_density_min -0.579
_refine_diff_density_rms 0.154
_refine_ls_extinction_coef 0.0070(7)
_refine_ls_extinction_expression Fc^*^=kFc[1+0.001xFc^2^\l^3^/sin(2\q)]^-1/4^
_refine_ls_extinction_method SHELXL
_refine_ls_goodness_of_fit_ref 1.064
_refine_ls_hydrogen_treatment mixed
_refine_ls_matrix_type full
_refine_ls_number_parameters 650
_refine_ls_number_reflns 9479
_refine_ls_number_restraints 0
_refine_ls_restrained_S_all 1.064
_refine_ls_R_factor_all 0.2237
_refine_ls_R_factor_gt 0.1613
_refine_ls_shift/su_max 0.001
_refine_ls_shift/su_mean 0.000
_refine_ls_structure_factor_coef Fsqd
_refine_ls_weighting_details 'calc w=1/[\s^2^(Fo^2^)+(0.0697P)^2^+179.8729P] where P=(Fo^2^+2Fc^2^)/3'
_refine_ls_weighting_scheme calc
_refine_ls_wR_factor_gt 0.3508
_refine_ls_wR_factor_ref 0.3785
_reflns_number_gt 5255
_reflns_number_total 9479
_reflns_threshold_expression I>2\s(I)
_cod_data_source_file c2dt00031h.txt
_cod_data_source_block wa575
_cod_depositor_comments
;
The following automatic conversions were performed:

'_symmetry_cell_setting' value 'Monoclinic' changed to 'monoclinic'
according to /home/saulius/struct/CIF-dictionaries/cif_core.dic
dictionary named 'cif_core.dic' version 2.4.1 from 2010-06-29.

Automatic conversion script
Id: cif_fix_values 1715 2011-07-08 13:25:40Z adriana 
;
_cod_original_sg_symbol_H-M 'P 2/c'
_cod_database_code 7019051

loop_
_symmetry_equiv_pos_as_xyz
'x, y, z'
'-x, y, -z+1/2'
'-x, -y, -z'
'x, -y, z-1/2'

loop_
_atom_site_label
_atom_site_type_symbol
_atom_site_fract_x
_atom_site_fract_y
_atom_site_fract_z
_atom_site_U_iso_or_equiv
_atom_site_adp_type
_atom_site_occupancy
_atom_site_symmetry_multiplicity
_atom_site_calc_flag
_atom_site_refinement_flags
Fe1 Fe 0.51090(14) 0.2952(3) 0.55009(5) 0.0353(6) Uani 1 1 d .
Si1 Si 0.5825(3) 0.1381(6) 0.58718(10) 0.0337(10) Uani 1 1 d .
C1 C 0.6618(10) 0.283(2) 0.6083(4) 0.040(4) Uani 1 1 d .
H1A H 0.7041 0.3316 0.5949 0.061 Uiso 1 1 calc R
H1B H 0.6932 0.2150 0.6235 0.061 Uiso 1 1 calc R
H1C H 0.6294 0.3763 0.6175 0.061 Uiso 1 1 calc R
C2 C 0.4715(9) 0.0994(18) 0.5358(4) 0.032(4) Uani 1 1 d .
O2 O 0.4441(7) -0.0286(19) 0.5270(3) 0.054(3) Uani 1 1 d .
C3 C 0.6124(10) 0.298(2) 0.5332(4) 0.041(4) Uani 1 1 d .
O3 O 0.6785(8) 0.3085(17) 0.5217(3) 0.050(3) Uani 1 1 d .
C11 C 0.5035(9) 0.049(2) 0.6142(3) 0.032(3) Uani 1 1 d .
C12 C 0.4961(10) 0.119(2) 0.6421(3) 0.037(4) Uani 1 1 d .
H12 H 0.5332 0.2120 0.6481 0.045 Uiso 1 1 calc R
C13 C 0.4345(11) 0.054(3) 0.6617(4) 0.045(4) Uani 1 1 d .
H13 H 0.4297 0.1059 0.6804 0.054 Uiso 1 1 calc R
C14 C 0.3824(11) -0.082(2) 0.6544(4) 0.045(4) Uani 1 1 d .
H14 H 0.3418 -0.1248 0.6679 0.054 Uiso 1 1 calc R
C15 C 0.3886(11) -0.160(2) 0.6260(4) 0.043(4) Uani 1 1 d .
H15 H 0.3513 -0.2534 0.6204 0.052 Uiso 1 1 calc R
C16 C 0.4505(10) -0.096(2) 0.6065(4) 0.042(4) Uani 1 1 d .
H16 H 0.4569 -0.1503 0.5881 0.050 Uiso 1 1 calc R
C21 C 0.6510(9) -0.058(2) 0.5750(4) 0.034(4) Uani 1 1 d .
C22 C 0.6949(9) -0.148(2) 0.5978(4) 0.044(4) Uani 1 1 d .
H22 H 0.6869 -0.1131 0.6175 0.053 Uiso 1 1 calc R
C23 C 0.7495(10) -0.285(2) 0.5922(5) 0.059(6) Uani 1 1 d .
H23 H 0.7785 -0.3453 0.6079 0.071 Uiso 1 1 calc R
C24 C 0.7617(10) -0.336(3) 0.5631(5) 0.052(5) Uani 1 1 d .
H24 H 0.7980 -0.4325 0.5592 0.062 Uiso 1 1 calc R
C25 C 0.7205(11) -0.245(2) 0.5398(4) 0.046(4) Uani 1 1 d .
H25 H 0.7309 -0.2753 0.5200 0.055 Uiso 1 1 calc R
C26 C 0.6621(10) -0.105(2) 0.5466(4) 0.045(4) Uani 1 1 d .
H26 H 0.6315 -0.0447 0.5312 0.054 Uiso 1 1 calc R
C31 C 0.4559(11) 0.435(2) 0.5839(4) 0.046(4) Uani 1 1 d .
H31 H 0.4616 0.4040 0.6040 0.056 Uiso 1 1 calc R
C32 C 0.5143(13) 0.547(2) 0.5685(4) 0.051(5) Uani 1 1 d .
H32 H 0.5655 0.6040 0.5760 0.062 Uiso 1 1 calc R
C33 C 0.4775(12) 0.553(2) 0.5396(4) 0.045(4) Uani 1 1 d .
H33 H 0.5017 0.6171 0.5241 0.053 Uiso 1 1 calc R
C34 C 0.4044(9) 0.456(2) 0.5366(4) 0.038(4) Uani 1 1 d .
H34 H 0.3691 0.4409 0.5192 0.046 Uiso 1 1 calc R
C35 C 0.3902(11) 0.381(2) 0.5644(5) 0.053(5) Uani 1 1 d .
H35 H 0.3432 0.3062 0.5689 0.063 Uiso 1 1 calc R
Fe1A Fe 0.87600(13) 0.2182(3) 0.45079(5) 0.0352(6) Uani 1 1 d .
Si1A Si 0.9366(3) 0.3667(6) 0.41214(10) 0.0359(11) Uani 1 1 d .
C1A C 1.0066(12) 0.223(3) 0.3910(4) 0.052(5) Uani 1 1 d .
H1A1 H 0.9731 0.1204 0.3849 0.077 Uiso 1 1 calc R
H1A2 H 1.0576 0.1877 0.4033 0.077 Uiso 1 1 calc R
H1A3 H 1.0266 0.2840 0.3737 0.077 Uiso 1 1 calc R
C2A C 0.8437(10) 0.415(2) 0.4664(4) 0.037(4) Uani 1 1 d .
O2A O 0.8199(8) 0.5432(17) 0.4756(3) 0.054(3) Uani 1 1 d .
C3A C 0.9813(10) 0.214(2) 0.4650(4) 0.049(4) Uani 1 1 d .
O3A O 1.0546(7) 0.2066(19) 0.4757(3) 0.058(4) Uani 1 1 d .
C21A C 1.0081(9) 0.558(2) 0.4225(3) 0.032(3) Uani 1 1 d .
C22A C 1.0442(10) 0.652(2) 0.3985(4) 0.046(4) Uani 1 1 d .
H22A H 1.0302 0.6178 0.3790 0.055 Uiso 1 1 calc R
C23A C 1.0999(11) 0.795(2) 0.4037(5) 0.051(5) Uani 1 1 d .
H23A H 1.1225 0.8565 0.3876 0.062 Uiso 1 1 calc R
C24A C 1.1217(10) 0.847(2) 0.4318(4) 0.047(4) Uani 1 1 d .
H24A H 1.1593 0.9433 0.4352 0.057 Uiso 1 1 calc R
C25A C 1.0872(11) 0.754(3) 0.4556(4) 0.052(5) Uani 1 1 d .
H25A H 1.1035 0.7869 0.4750 0.063 Uiso 1 1 calc R
C26A C 1.0309(10) 0.618(2) 0.4511(4) 0.041(4) Uani 1 1 d .
H26A H 1.0064 0.5633 0.4675 0.049 Uiso 1 1 calc R
C11A C 0.8522(9) 0.457(2) 0.3853(3) 0.036(4) Uani 1 1 d .
C12A C 0.8343(11) 0.377(2) 0.3580(4) 0.045(4) Uani 1 1 d .
H12A H 0.8654 0.2759 0.3527 0.054 Uiso 1 1 calc R
C13A C 0.7703(11) 0.447(3) 0.3387(4) 0.044(4) Uani 1 1 d .
H13A H 0.7605 0.3941 0.3201 0.053 Uiso 1 1 calc R
C14A C 0.7211(11) 0.590(2) 0.3457(4) 0.046(5) Uani 1 1 d .
H14A H 0.6783 0.6362 0.3322 0.055 Uiso 1 1 calc R
C15A C 0.7357(12) 0.661(3) 0.3719(4) 0.058(5) Uani 1 1 d .
H15A H 0.7008 0.7567 0.3772 0.069 Uiso 1 1 calc R
C16A C 0.8007(9) 0.600(2) 0.3924(4) 0.046(4) Uani 1 1 d .
H16A H 0.8093 0.6567 0.4107 0.055 Uiso 1 1 calc R
C31A C 0.8091(10) 0.071(2) 0.4185(4) 0.043(4) Uani 1 1 d .
H31A H 0.8073 0.0939 0.3981 0.052 Uiso 1 1 calc R
C32A C 0.8698(11) -0.031(2) 0.4337(4) 0.046(4) Uani 1 1 d .
H32A H 0.9183 -0.0881 0.4254 0.055 Uiso 1 1 calc R
C33A C 0.8483(11) -0.037(2) 0.4632(4) 0.044(4) Uani 1 1 d .
H33A H 0.8789 -0.1001 0.4782 0.052 Uiso 1 1 calc R
C34A C 0.7716(12) 0.069(2) 0.4669(5) 0.055(5) Uani 1 1 d .
H34A H 0.7416 0.0896 0.4845 0.066 Uiso 1 1 calc R
C35A C 0.7510(11) 0.135(2) 0.4389(4) 0.045(4) Uani 1 1 d .
H35A H 0.7041 0.2130 0.4345 0.054 Uiso 1 1 calc R
Fe1B Fe 0.37967(16) 0.3454(3) 0.28831(6) 0.0447(7) Uani 1 1 d .
Si1B Si 0.2386(3) 0.2273(7) 0.28549(11) 0.0462(12) Uani 1 1 d .
C1B C 0.2226(12) 0.063(3) 0.3148(5) 0.062(6) Uani 1 1 d .
H1B1 H 0.2373 0.1149 0.3340 0.093 Uiso 1 1 calc R
H1B2 H 0.2609 -0.0359 0.3116 0.093 Uiso 1 1 calc R
H1B3 H 0.1613 0.0254 0.3143 0.093 Uiso 1 1 calc R
C2B C 0.3643(10) 0.398(3) 0.2521(4) 0.047(5) Uani 1 1 d .
O2B O 0.3523(8) 0.441(2) 0.2277(3) 0.068(4) Uani 1 1 d .
C3B C 0.4229(13) 0.144(3) 0.2812(5) 0.060(5) Uani 1 1 d .
O3B O 0.4484(12) 0.003(2) 0.2785(4) 0.093(6) Uani 1 1 d .
C11B C 0.1552(11) 0.407(2) 0.2894(4) 0.047(5) Uani 1 1 d .
C12B C 0.0901(14) 0.393(3) 0.3098(5) 0.070(6) Uani 1 1 d .
H12B H 0.0899 0.2950 0.3224 0.084 Uiso 1 1 calc R
C13B C 0.0255(12) 0.517(5) 0.3124(5) 0.086(10) Uani 1 1 d .
H13B H -0.0209 0.5010 0.3255 0.103 Uiso 1 1 calc R
C14B C 0.0300(13) 0.670(4) 0.2949(6) 0.080(8) Uani 1 1 d .
H14B H -0.0128 0.7583 0.2966 0.095 Uiso 1 1 calc R
C15B C 0.0936(12) 0.686(3) 0.2766(6) 0.070(6) Uani 1 1 d .
H15B H 0.0992 0.7901 0.2657 0.084 Uiso 1 1 calc R
C16B C 0.1539(13) 0.551(3) 0.2730(4) 0.056(5) Uani 1 1 d .
H16B H 0.1959 0.5621 0.2582 0.067 Uiso 1 1 calc R
C21B C 0.2082(12) 0.117(3) 0.2501(4) 0.054(5) Uani 1 1 d .
C22B C 0.1434(13) 0.167(2) 0.2302(5) 0.066(6) Uani 1 1 d .
H22B H 0.1119 0.2695 0.2347 0.079 Uiso 1 1 calc R
C23B C 0.1199(15) 0.085(3) 0.2046(4) 0.062(6) Uani 1 1 d .
H23B H 0.0715 0.1251 0.1928 0.074 Uiso 1 1 calc R
C24B C 0.1671(13) -0.054(3) 0.1964(4) 0.061(6) Uani 1 1 d .
H24B H 0.1531 -0.1136 0.1787 0.073 Uiso 1 1 calc R
C25B C 0.2365(12) -0.108(3) 0.2147(5) 0.070(7) Uani 1 1 d .
H25B H 0.2709 -0.2038 0.2088 0.084 Uiso 1 1 calc R
C26B C 0.2576(13) -0.029(3) 0.2411(5) 0.065(6) Uani 1 1 d .
H26B H 0.3046 -0.0720 0.2533 0.078 Uiso 1 1 calc R
C31B C 0.3379(12) 0.457(3) 0.3275(4) 0.055(5) Uani 1 1 d .
H31B H 0.2821 0.4368 0.3355 0.066 Uiso 1 1 calc R
C32B C 0.4153(13) 0.358(3) 0.3334(4) 0.060(5) Uani 1 1 d .
H32B H 0.4205 0.2612 0.3462 0.071 Uiso 1 1 calc R
C33B C 0.4853(11) 0.433(2) 0.3163(4) 0.046(4) Uani 1 1 d .
H33B H 0.5443 0.3943 0.3157 0.055 Uiso 1 1 calc R
C34B C 0.4500(13) 0.569(3) 0.3015(5) 0.060(5) Uani 1 1 d .
H34B H 0.4819 0.6413 0.2888 0.072 Uiso 1 1 calc R
C35B C 0.3585(13) 0.593(3) 0.3073(5) 0.062(5) Uani 1 1 d .
H35B H 0.3200 0.6789 0.2995 0.074 Uiso 1 1 calc R

loop_
_atom_site_aniso_label
_atom_site_aniso_U_11
_atom_site_aniso_U_22
_atom_site_aniso_U_33
_atom_site_aniso_U_23
_atom_site_aniso_U_13
_atom_site_aniso_U_12
Fe1 0.0310(11) 0.0283(12) 0.0464(14) 0.0004(11) -0.0036(10) 0.0016(10)
Si1 0.0267(19) 0.027(2) 0.046(3) 0.000(2) -0.0057(18) -0.0005(17)
C1 0.030(8) 0.041(9) 0.050(10) -0.004(8) -0.009(7) -0.007(7)
C2 0.028(7) 0.014(7) 0.055(10) -0.003(7) -0.008(7) -0.012(6)
O2 0.027(6) 0.068(10) 0.066(9) -0.003(7) 0.007(6) 0.002(6)
C3 0.036(9) 0.035(9) 0.052(10) 0.000(8) 0.003(8) -0.008(7)
O3 0.048(7) 0.046(8) 0.057(8) -0.001(6) 0.006(6) 0.001(6)
C11 0.020(7) 0.033(9) 0.042(9) 0.004(7) -0.004(6) 0.010(6)
C12 0.046(9) 0.027(9) 0.038(9) 0.006(7) 0.000(7) -0.012(7)
C13 0.046(9) 0.056(12) 0.032(9) 0.000(8) 0.003(7) 0.019(9)
C14 0.048(10) 0.041(10) 0.047(11) 0.009(8) 0.008(8) 0.001(8)
C15 0.045(9) 0.036(9) 0.049(10) 0.012(8) 0.002(8) -0.003(7)
C16 0.039(9) 0.037(10) 0.049(10) 0.000(8) -0.010(8) 0.006(7)
C21 0.031(7) 0.024(8) 0.048(10) -0.005(7) 0.003(7) 0.006(6)
C22 0.020(7) 0.036(9) 0.076(13) -0.014(9) 0.008(7) -0.007(7)
C23 0.029(8) 0.032(9) 0.114(18) 0.023(11) -0.016(10) -0.005(8)
C24 0.020(7) 0.056(12) 0.081(14) -0.031(11) 0.008(8) -0.001(7)
C25 0.043(9) 0.040(11) 0.055(11) 0.002(9) 0.002(8) 0.001(8)
C26 0.035(8) 0.044(11) 0.057(12) 0.013(9) 0.001(8) 0.006(8)
C31 0.045(10) 0.044(10) 0.051(11) 0.009(9) 0.003(8) 0.007(8)
C32 0.064(12) 0.041(11) 0.049(11) -0.001(9) -0.008(9) 0.010(9)
C33 0.062(11) 0.016(8) 0.055(11) 0.005(8) 0.001(9) 0.007(8)
C34 0.022(7) 0.037(9) 0.054(11) 0.005(8) -0.006(7) 0.013(7)
C35 0.032(9) 0.044(11) 0.082(14) 0.006(10) 0.008(9) 0.015(8)
Fe1A 0.0281(11) 0.0346(13) 0.0423(13) 0.0026(11) -0.0080(9) 0.0006(10)
Si1A 0.028(2) 0.037(2) 0.042(3) 0.001(2) -0.0093(18) 0.0032(18)
C1A 0.053(10) 0.055(12) 0.047(11) 0.010(9) 0.009(8) 0.022(9)
C2A 0.036(8) 0.026(9) 0.048(10) 0.002(8) -0.005(7) 0.001(7)
O2A 0.041(7) 0.040(8) 0.080(10) -0.005(7) 0.007(6) -0.004(6)
C3A 0.035(9) 0.040(10) 0.071(13) -0.003(10) -0.002(8) -0.007(8)
O3A 0.034(6) 0.066(9) 0.071(9) 0.013(8) -0.020(6) -0.007(6)
C21A 0.021(7) 0.030(8) 0.044(9) 0.000(7) -0.003(6) -0.010(6)
C22A 0.035(8) 0.041(10) 0.061(12) 0.004(9) 0.001(8) 0.001(8)
C23A 0.040(9) 0.030(9) 0.083(14) 0.005(10) -0.010(9) -0.009(8)
C24A 0.036(8) 0.033(9) 0.074(13) 0.007(9) 0.001(8) -0.013(7)
C25A 0.035(9) 0.060(13) 0.061(12) -0.020(10) -0.009(8) 0.007(8)
C26A 0.029(8) 0.045(10) 0.049(10) 0.004(8) 0.004(7) 0.000(7)
C11A 0.026(7) 0.043(10) 0.037(9) 0.012(8) 0.003(6) -0.004(7)
C12A 0.045(9) 0.035(10) 0.055(11) -0.003(9) -0.006(8) -0.003(8)
C13A 0.042(9) 0.057(12) 0.033(9) 0.007(8) -0.011(7) -0.012(9)
C14A 0.043(9) 0.052(11) 0.041(10) 0.028(9) -0.020(8) -0.006(8)
C15A 0.058(11) 0.054(13) 0.060(13) 0.017(10) -0.018(9) 0.018(9)
C16A 0.023(7) 0.043(10) 0.070(12) -0.002(9) -0.011(8) 0.004(7)
C31A 0.033(8) 0.047(10) 0.048(10) -0.002(8) -0.014(8) -0.011(8)
C32A 0.041(9) 0.033(10) 0.063(12) -0.014(9) -0.011(8) -0.003(7)
C33A 0.045(9) 0.017(8) 0.068(13) -0.006(8) -0.008(9) -0.004(7)
C34A 0.049(10) 0.037(10) 0.081(15) -0.004(10) 0.019(10) -0.018(8)
C35A 0.039(9) 0.027(9) 0.069(12) 0.001(9) 0.003(8) 0.001(7)
Fe1B 0.0455(14) 0.0402(15) 0.0478(15) -0.0030(12) -0.0100(11) 0.0048(11)
Si1B 0.055(3) 0.039(3) 0.044(3) 0.002(2) 0.000(2) -0.002(2)
C1B 0.051(11) 0.061(13) 0.073(14) -0.010(11) -0.011(10) -0.017(10)
C2B 0.028(8) 0.056(12) 0.057(12) -0.013(10) -0.005(8) -0.012(8)
O2B 0.042(7) 0.115(13) 0.045(8) 0.001(8) -0.005(6) -0.028(8)
C3B 0.065(12) 0.048(12) 0.065(13) 0.007(11) -0.022(10) 0.004(10)
O3B 0.110(13) 0.072(12) 0.094(13) -0.032(10) -0.033(10) 0.054(10)
C11B 0.042(9) 0.052(12) 0.048(11) 0.001(9) -0.005(8) -0.020(8)
C12B 0.062(13) 0.077(17) 0.069(15) -0.014(12) -0.008(11) -0.025(12)
C13B 0.028(9) 0.18(3) 0.050(13) -0.006(16) 0.004(9) 0.030(14)
C14B 0.041(11) 0.10(2) 0.094(18) -0.028(16) -0.017(12) 0.045(12)
C15B 0.040(10) 0.067(15) 0.103(18) -0.003(13) -0.002(11) -0.006(10)
C16B 0.061(12) 0.052(12) 0.053(12) -0.004(10) -0.007(9) 0.014(10)
C21B 0.051(10) 0.070(14) 0.041(10) -0.008(10) -0.005(8) -0.002(10)
C22B 0.061(12) 0.031(10) 0.104(18) 0.003(11) -0.022(12) 0.003(9)
C23B 0.090(15) 0.055(13) 0.039(11) 0.008(10) -0.017(10) -0.002(12)
C24B 0.064(13) 0.078(16) 0.042(11) -0.017(11) 0.003(9) -0.017(12)
C25B 0.039(10) 0.093(18) 0.079(16) -0.030(14) 0.018(10) -0.025(11)
C26B 0.053(11) 0.054(13) 0.087(16) -0.008(12) 0.001(11) 0.004(10)
C31B 0.048(10) 0.074(15) 0.044(11) -0.013(10) 0.006(8) 0.003(10)
C32B 0.074(13) 0.046(11) 0.058(12) -0.010(10) -0.017(10) -0.005(10)
C33B 0.041(9) 0.052(11) 0.045(10) 0.000(9) -0.005(8) 0.004(8)
C34B 0.064(12) 0.051(12) 0.063(13) -0.002(10) -0.011(10) -0.002(10)
C35B 0.059(12) 0.061(14) 0.064(13) -0.007(11) -0.011(10) -0.002(10)

loop_
_atom_type_symbol
_atom_type_description
_atom_type_scat_dispersion_real
_atom_type_scat_dispersion_imag
_atom_type_scat_source
C C 0.0033 0.0016 'International Tables Vol C Tables 4.2.6.8 and 6.1.1.4'
H H 0.0000 0.0000 'International Tables Vol C Tables 4.2.6.8 and 6.1.1.4'
Fe Fe 0.3463 0.8444 'International Tables Vol C Tables 4.2.6.8 and 6.1.1.4'
O O 0.0106 0.0060 'International Tables Vol C Tables 4.2.6.8 and 6.1.1.4'
Si Si 0.0817 0.0704 'International Tables Vol C Tables 4.2.6.8 and 6.1.1.4'

loop_
_geom_angle_atom_site_label_1
_geom_angle_atom_site_label_2
_geom_angle_atom_site_label_3
_geom_angle
C2 Fe1 C3 98.4(8)
C2 Fe1 C35 95.6(8)
C3 Fe1 C35 159.5(8)
C2 Fe1 C31 125.8(8)
C3 Fe1 C31 134.6(8)
C35 Fe1 C31 38.8(7)
C2 Fe1 C33 131.1(7)
C3 Fe1 C33 95.6(8)
C35 Fe1 C33 63.9(8)
C31 Fe1 C33 64.9(7)
C2 Fe1 C34 98.6(7)
C3 Fe1 C34 122.9(8)
C35 Fe1 C34 39.4(7)
C31 Fe1 C34 65.6(7)
C33 Fe1 C34 37.1(7)
C2 Fe1 C32 161.3(7)
C3 Fe1 C32 98.7(8)
C35 Fe1 C32 66.0(8)
C31 Fe1 C32 40.0(7)
C33 Fe1 C32 39.1(7)
C34 Fe1 C32 65.5(7)
C2 Fe1 Si1 88.0(5)
C3 Fe1 Si1 85.8(6)
C35 Fe1 Si1 109.7(6)
C31 Fe1 Si1 85.7(5)
C33 Fe1 Si1 139.8(5)
C34 Fe1 Si1 148.7(5)
C32 Fe1 Si1 100.8(5)
C11 Si1 C1 107.1(8)
C11 Si1 C21 105.3(7)
C1 Si1 C21 105.6(7)
C11 Si1 Fe1 111.9(4)
C1 Si1 Fe1 109.8(6)
C21 Si1 Fe1 116.5(5)
Si1 C1 H1A 109.5
Si1 C1 H1B 109.5
H1A C1 H1B 109.5
Si1 C1 H1C 109.5
H1A C1 H1C 109.5
H1B C1 H1C 109.5
O2 C2 Fe1 178.4(16)
O3 C3 Fe1 176.6(17)
C12 C11 C16 118.1(15)
C12 C11 Si1 122.1(12)
C16 C11 Si1 119.8(13)
C11 C12 C13 121.1(15)
C11 C12 H12 119.4
C13 C12 H12 119.4
C14 C13 C12 121.2(17)
C14 C13 H13 119.4
C12 C13 H13 119.4
C13 C14 C15 119.7(17)
C13 C14 H14 120.2
C15 C14 H14 120.2
C16 C15 C14 119.1(16)
C16 C15 H15 120.4
C14 C15 H15 120.4
C15 C16 C11 120.7(17)
C15 C16 H16 119.7
C11 C16 H16 119.7
C26 C21 C22 120.5(15)
C26 C21 Si1 124.4(12)
C22 C21 Si1 115.0(12)
C23 C22 C21 121.1(18)
C23 C22 H22 119.4
C21 C22 H22 119.4
C22 C23 C24 119.4(18)
C22 C23 H23 120.3
C24 C23 H23 120.3
C23 C24 C25 120.4(17)
C23 C24 H24 119.8
C25 C24 H24 119.8
C24 C25 C26 118.5(17)
C24 C25 H25 120.8
C26 C25 H25 120.8
C21 C26 C25 119.9(16)
C21 C26 H26 120.0
C25 C26 H26 120.0
C35 C31 C32 108.4(17)
C35 C31 Fe1 70.6(11)
C32 C31 Fe1 71.5(11)
C35 C31 H31 125.8
C32 C31 H31 125.8
Fe1 C31 H31 123.7
C33 C32 C31 103.8(17)
C33 C32 Fe1 69.8(10)
C31 C32 Fe1 68.5(11)
C33 C32 H32 128.1
C31 C32 H32 128.1
Fe1 C32 H32 125.2
C34 C33 C32 112.4(17)
C34 C33 Fe1 72.0(9)
C32 C33 Fe1 71.1(10)
C34 C33 H33 123.8
C32 C33 H33 123.8
Fe1 C33 H33 124.7
C33 C34 C35 106.5(16)
C33 C34 Fe1 70.9(9)
C35 C34 Fe1 68.8(9)
C33 C34 H34 126.7
C35 C34 H34 126.7
Fe1 C34 H34 125.2
C31 C35 C34 108.8(16)
C31 C35 Fe1 70.7(10)
C34 C35 Fe1 71.8(9)
C31 C35 H35 125.6
C34 C35 H35 125.6
Fe1 C35 H35 123.6
C3A Fe1A C2A 97.7(8)
C3A Fe1A C35A 160.0(8)
C2A Fe1A C35A 96.1(7)
C3A Fe1A C32A 99.0(8)
C2A Fe1A C32A 160.8(7)
C35A Fe1A C32A 65.5(7)
C3A Fe1A C31A 133.2(8)
C2A Fe1A C31A 128.1(7)
C35A Fe1A C31A 39.2(7)
C32A Fe1A C31A 38.8(7)
C3A Fe1A C33A 94.4(8)
C2A Fe1A C33A 130.0(7)
C35A Fe1A C33A 65.7(7)
C32A Fe1A C33A 39.0(7)
C31A Fe1A C33A 65.4(7)
C3A Fe1A C34A 124.5(9)
C2A Fe1A C34A 96.1(8)
C35A Fe1A C34A 39.2(7)
C32A Fe1A C34A 66.4(8)
C31A Fe1A C34A 66.1(8)
C33A Fe1A C34A 40.0(7)
C3A Fe1A Si1A 84.4(7)
C2A Fe1A Si1A 90.2(6)
C35A Fe1A Si1A 110.0(5)
C32A Fe1A Si1A 100.9(6)
C31A Fe1A Si1A 86.1(5)
C33A Fe1A Si1A 139.4(6)
C34A Fe1A Si1A 148.9(6)
C1A Si1A C11A 106.3(8)
C1A Si1A C21A 105.4(8)
C11A Si1A C21A 104.4(7)
C1A Si1A Fe1A 110.6(6)
C11A Si1A Fe1A 113.4(5)
C21A Si1A Fe1A 116.0(5)
Si1A C1A H1A1 109.5
Si1A C1A H1A2 109.5
H1A1 C1A H1A2 109.5
Si1A C1A H1A3 109.5
H1A1 C1A H1A3 109.5
H1A2 C1A H1A3 109.5
O2A C2A Fe1A 177.1(16)
O3A C3A Fe1A 177.4(18)
C26A C21A C22A 116.3(14)
C26A C21A Si1A 127.7(12)
C22A C21A Si1A 116.0(12)
C23A C22A C21A 120.9(17)
C23A C22A H22A 119.6
C21A C22A H22A 119.6
C24A C23A C22A 120.9(18)
C24A C23A H23A 119.6
C22A C23A H23A 119.6
C23A C24A C25A 118.7(16)
C23A C24A H24A 120.6
C25A C24A H24A 120.6
C26A C25A C24A 121.5(17)
C26A C25A H25A 119.3
C24A C25A H25A 119.3
C25A C26A C21A 121.7(17)
C25A C26A H26A 119.1
C21A C26A H26A 119.1
C16A C11A C12A 117.2(15)
C16A C11A Si1A 121.3(13)
C12A C11A Si1A 121.4(13)
C13A C12A C11A 119.7(17)
C13A C12A H12A 120.1
C11A C12A H12A 120.1
C14A C13A C12A 122.4(16)
C14A C13A H13A 118.8
C12A C13A H13A 118.8
C15A C14A C13A 117.6(15)
C15A C14A H14A 121.2
C13A C14A H14A 121.2
C14A C15A C16A 123.4(19)
C14A C15A H15A 118.3
C16A C15A H15A 118.3
C11A C16A C15A 119.5(18)
C11A C16A H16A 120.2
C15A C16A H16A 120.2
C32A C31A C35A 107.3(17)
C32A C31A Fe1A 70.0(9)
C35A C31A Fe1A 69.2(10)
C32A C31A H31A 126.3
C35A C31A H31A 126.3
Fe1A C31A H31A 126.0
C31A C32A C33A 109.0(16)
C31A C32A Fe1A 71.2(10)
C33A C32A Fe1A 71.3(10)
C31A C32A H32A 125.5
C33A C32A H32A 125.5
Fe1A C32A H32A 123.6
C32A C33A C34A 108.1(17)
C32A C33A Fe1A 69.7(10)
C34A C33A Fe1A 70.6(10)
C32A C33A H33A 125.9
C34A C33A H33A 125.9
Fe1A C33A H33A 125.4
C35A C34A C33A 105.0(17)
C35A C34A Fe1A 68.4(10)
C33A C34A Fe1A 69.4(10)
C35A C34A H34A 127.5
C33A C34A H34A 127.5
Fe1A C34A H34A 126.3
C31A C35A C34A 110.4(16)
C31A C35A Fe1A 71.6(9)
C34A C35A Fe1A 72.4(10)
C31A C35A H35A 124.8
C34A C35A H35A 124.8
Fe1A C35A H35A 122.8
C2B Fe1B C3B 94.3(9)
C2B Fe1B C31B 133.5(9)
C3B Fe1B C31B 131.1(9)
C2B Fe1B C32B 162.3(9)
C3B Fe1B C32B 97.8(9)
C31B Fe1B C32B 39.5(8)
C2B Fe1B C34B 97.7(8)
C3B Fe1B C34B 126.8(9)
C31B Fe1B C34B 65.5(9)
C32B Fe1B C34B 64.7(8)
C2B Fe1B C35B 99.3(9)
C3B Fe1B C35B 162.0(8)
C31B Fe1B C35B 39.7(8)
C32B Fe1B C35B 66.4(8)
C34B Fe1B C35B 39.6(8)
C2B Fe1B C33B 125.4(8)
C3B Fe1B C33B 96.6(8)
C31B Fe1B C33B 66.7(7)
C32B Fe1B C33B 40.3(7)
C34B Fe1B C33B 37.1(7)
C35B Fe1B C33B 65.9(7)
C2B Fe1B Si1B 86.8(5)
C3B Fe1B Si1B 89.6(7)
C31B Fe1B Si1B 84.4(6)
C32B Fe1B Si1B 106.1(6)
C34B Fe1B Si1B 142.5(6)
C35B Fe1B Si1B 102.8(6)
C33B Fe1B Si1B 146.4(5)
C1B Si1B C21B 105.9(9)
C1B Si1B C11B 109.1(9)
C21B Si1B C11B 105.6(8)
C1B Si1B Fe1B 111.6(6)
C21B Si1B Fe1B 115.3(6)
C11B Si1B Fe1B 109.1(5)
Si1B C1B H1B1 109.5
Si1B C1B H1B2 109.5
H1B1 C1B H1B2 109.5
Si1B C1B H1B3 109.5
H1B1 C1B H1B3 109.5
H1B2 C1B H1B3 109.5
O2B C2B Fe1B 177.0(19)
O3B C3B Fe1B 174(2)
C16B C11B C12B 116(2)
C16B C11B Si1B 123.6(15)
C12B C11B Si1B 120.1(16)
C13B C12B C11B 122(2)
C13B C12B H12B 119.0
C11B C12B H12B 119.0
C12B C13B C14B 119(2)
C12B C13B H13B 120.7
C14B C13B H13B 120.7
C15B C14B C13B 119(2)
C15B C14B H14B 120.4
C13B C14B H14B 120.4
C14B C15B C16B 120(2)
C14B C15B H15B 119.9
C16B C15B H15B 119.9
C11B C16B C15B 123(2)
C11B C16B H16B 118.3
C15B C16B H16B 118.3
C22B C21B C26B 114.4(19)
C22B C21B Si1B 126.0(17)
C26B C21B Si1B 119.5(15)
C23B C22B C21B 126(2)
C23B C22B H22B 116.9
C21B C22B H22B 116.9
C24B C23B C22B 118.6(19)
C24B C23B H23B 120.7
C22B C23B H23B 120.7
C23B C24B C25B 118.4(19)
C23B C24B H24B 120.8
C25B C24B H24B 120.8
C26B C25B C24B 123(2)
C26B C25B H25B 118.6
C24B C25B H25B 118.6
C25B C26B C21B 119(2)
C25B C26B H26B 120.3
C21B C26B H26B 120.3
C32B C31B C35B 108.5(18)
C32B C31B Fe1B 70.7(11)
C35B C31B Fe1B 71.1(11)
C32B C31B H31B 125.7
C35B C31B H31B 125.7
Fe1B C31B H31B 124.1
C31B C32B C33B 107.3(18)
C31B C32B Fe1B 69.8(11)
C33B C32B Fe1B 70.5(11)
C31B C32B H32B 126.4
C33B C32B H32B 126.4
Fe1B C32B H32B 124.9
C34B C33B C32B 106.9(17)
C34B C33B Fe1B 70.7(11)
C32B C33B Fe1B 69.1(10)
C34B C33B H33B 126.5
C32B C33B H33B 126.5
Fe1B C33B H33B 125.2
C33B C34B C35B 112(2)
C33B C34B Fe1B 72.2(12)
C35B C34B Fe1B 70.7(12)
C33B C34B H34B 123.9
C35B C34B H34B 123.9
Fe1B C34B H34B 124.8
C34B C35B C31B 105.0(18)
C34B C35B Fe1B 69.6(12)
C31B C35B Fe1B 69.1(12)
C34B C35B H35B 127.5
C31B C35B H35B 127.5
Fe1B C35B H35B 125.3

loop_
_geom_bond_atom_site_label_1
_geom_bond_atom_site_label_2
_geom_bond_distance
Fe1 C2 1.748(14)
Fe1 C3 1.751(17)
Fe1 C35 2.082(17)
Fe1 C31 2.083(19)
Fe1 C33 2.108(16)
Fe1 C34 2.122(14)
Fe1 C32 2.124(19)
Fe1 Si1 2.326(5)
Si1 C11 1.884(16)
Si1 C1 1.888(15)
Si1 C21 1.938(15)
C1 H1A 0.9800
C1 H1B 0.9800
C1 H1C 0.9800
C2 O2 1.145(18)
C3 O3 1.156(19)
C11 C12 1.39(2)
C11 C16 1.42(2)
C12 C13 1.41(2)
C12 H12 0.9500
C13 C14 1.35(3)
C13 H13 0.9500
C14 C15 1.44(3)
C14 H14 0.9500
C15 C16 1.41(2)
C15 H15 0.9500
C16 H16 0.9500
C21 C26 1.36(2)
C21 C22 1.40(2)
C22 C23 1.38(2)
C22 H22 0.9500
C23 C24 1.40(3)
C23 H23 0.9500
C24 C25 1.41(3)
C24 H24 0.9500
C25 C26 1.45(2)
C25 H25 0.9500
C26 H26 0.9500
C31 C35 1.38(3)
C31 C32 1.44(3)
C31 H31 0.9500
C32 C33 1.42(2)
C32 H32 0.9500
C33 C34 1.35(2)
C33 H33 0.9500
C34 C35 1.42(3)
C34 H34 0.9500
C35 H35 0.9500
Fe1A C3A 1.711(16)
Fe1A C2A 1.756(17)
Fe1A C35A 2.066(17)
Fe1A C32A 2.082(17)
Fe1A C31A 2.097(16)
Fe1A C33A 2.103(17)
Fe1A C34A 2.118(18)
Fe1A Si1A 2.323(5)
Si1A C1A 1.836(18)
Si1A C11A 1.882(15)
Si1A C21A 1.889(15)
C1A H1A1 0.9800
C1A H1A2 0.9800
C1A H1A3 0.9800
C2A O2A 1.14(2)
C3A O3A 1.207(19)
C21A C26A 1.42(2)
C21A C22A 1.44(2)
C22A C23A 1.41(2)
C22A H22A 0.9500
C23A C24A 1.37(3)
C23A H23A 0.9500
C24A C25A 1.42(3)
C24A H24A 0.9500
C25A C26A 1.37(2)
C25A H25A 0.9500
C26A H26A 0.9500
C11A C16A 1.40(2)
C11A C12A 1.41(2)
C12A C13A 1.40(2)
C12A H12A 0.9500
C13A C14A 1.38(3)
C13A H13A 0.9500
C14A C15A 1.33(3)
C14A H14A 0.9500
C15A C16A 1.42(2)
C15A H15A 0.9500
C16A H16A 0.9500
C31A C32A 1.39(2)
C31A C35A 1.40(2)
C31A H31A 0.9500
C32A C33A 1.40(3)
C32A H32A 0.9500
C33A C34A 1.44(3)
C33A H33A 0.9500
C34A C35A 1.40(3)
C34A H34A 0.9500
C35A H35A 0.9500
Fe1B C2B 1.71(2)
Fe1B C3B 1.73(2)
Fe1B C31B 2.104(19)
Fe1B C32B 2.11(2)
Fe1B C34B 2.12(2)
Fe1B C35B 2.13(2)
Fe1B C33B 2.134(17)
Fe1B Si1B 2.337(6)
Si1B C1B 1.87(2)
Si1B C21B 1.873(19)
Si1B C11B 1.90(2)
C1B H1B1 0.9800
C1B H1B2 0.9800
C1B H1B3 0.9800
C2B O2B 1.17(2)
C3B O3B 1.17(2)
C11B C16B 1.34(3)
C11B C12B 1.39(3)
C12B C13B 1.38(3)
C12B H12B 0.9500
C13B C14B 1.43(4)
C13B H13B 0.9500
C14B C15B 1.31(3)
C14B H14B 0.9500
C15B C16B 1.41(3)
C15B H15B 0.9500
C16B H16B 0.9500
C21B C22B 1.38(3)
C21B C26B 1.42(3)
C22B C23B 1.37(3)
C22B H22B 0.9500
C23B C24B 1.36(3)
C23B H23B 0.9500
C24B C25B 1.39(3)
C24B H24B 0.9500
C25B C26B 1.38(3)
C25B H25B 0.9500
C26B H26B 0.9500
C31B C32B 1.43(3)
C31B C35B 1.44(3)
C31B H31B 0.9500
C32B C33B 1.47(3)
C32B H32B 0.9500
C33B C34B 1.35(3)
C33B H33B 0.9500
C34B C35B 1.44(3)
C34B H34B 0.9500
C35B H35B 0.9500

loop_
_geom_torsion_atom_site_label_1
_geom_torsion_atom_site_label_2
_geom_torsion_atom_site_label_3
_geom_torsion_atom_site_label_4
_geom_torsion
C2 Fe1 Si1 C11 -72.5(8)
C3 Fe1 Si1 C11 -171.0(8)
C35 Fe1 Si1 C11 22.7(8)
C31 Fe1 Si1 C11 53.6(8)
C33 Fe1 Si1 C11 95.2(10)
C34 Fe1 Si1 C11 30.9(11)
C32 Fe1 Si1 C11 90.9(8)
C2 Fe1 Si1 C1 168.7(8)
C3 Fe1 Si1 C1 70.1(8)
C35 Fe1 Si1 C1 -96.1(8)
C31 Fe1 Si1 C1 -65.2(8)
C33 Fe1 Si1 C1 -23.6(10)
C34 Fe1 Si1 C1 -88.0(11)
C32 Fe1 Si1 C1 -28.0(8)
C2 Fe1 Si1 C21 48.8(8)
C3 Fe1 Si1 C21 -49.8(8)
C35 Fe1 Si1 C21 143.9(8)
C31 Fe1 Si1 C21 174.9(7)
C33 Fe1 Si1 C21 -143.6(10)
C34 Fe1 Si1 C21 152.1(10)
C32 Fe1 Si1 C21 -147.9(8)
C3 Fe1 C2 O2 171(100)
C35 Fe1 C2 O2 -24(64)
C31 Fe1 C2 O2 2(64)
C33 Fe1 C2 O2 -84(64)
C34 Fe1 C2 O2 -64(64)
C32 Fe1 C2 O2 -33(65)
Si1 Fe1 C2 O2 86(64)
C2 Fe1 C3 O3 132(27)
C35 Fe1 C3 O3 0(28)
C31 Fe1 C3 O3 -61(27)
C33 Fe1 C3 O3 -1(27)
C34 Fe1 C3 O3 26(27)
C32 Fe1 C3 O3 -40(27)
Si1 Fe1 C3 O3 -140(27)
C1 Si1 C11 C12 14.5(14)
C21 Si1 C11 C12 126.7(13)
Fe1 Si1 C11 C12 -105.9(12)
C1 Si1 C11 C16 -164.1(12)
C21 Si1 C11 C16 -52.0(13)
Fe1 Si1 C11 C16 75.5(12)
C16 C11 C12 C13 -3(2)
Si1 C11 C12 C13 178.0(12)
C11 C12 C13 C14 2(2)
C12 C13 C14 C15 -1(3)
C13 C14 C15 C16 1(2)
C14 C15 C16 C11 -3(2)
C12 C11 C16 C15 4(2)
Si1 C11 C16 C15 -177.4(12)
C11 Si1 C21 C26 127.2(14)
C1 Si1 C21 C26 -119.6(15)
Fe1 Si1 C21 C26 2.6(16)
C11 Si1 C21 C22 -56.7(13)
C1 Si1 C21 C22 56.5(13)
Fe1 Si1 C21 C22 178.6(10)
C26 C21 C22 C23 -1(2)
Si1 C21 C22 C23 -176.9(12)
C21 C22 C23 C24 0(2)
C22 C23 C24 C25 2(2)
C23 C24 C25 C26 -3(2)
C22 C21 C26 C25 -1(2)
Si1 C21 C26 C25 174.9(12)
C24 C25 C26 C21 3(2)
C2 Fe1 C31 C35 -45.0(14)
C3 Fe1 C31 C35 150.8(12)
C33 Fe1 C31 C35 78.9(12)
C34 Fe1 C31 C35 37.9(11)
C32 Fe1 C31 C35 118.1(16)
Si1 Fe1 C31 C35 -129.4(11)
C2 Fe1 C31 C32 -163.2(10)
C3 Fe1 C31 C32 32.7(15)
C35 Fe1 C31 C32 -118.1(16)
C33 Fe1 C31 C32 -39.3(10)
C34 Fe1 C31 C32 -80.3(11)
Si1 Fe1 C31 C32 112.5(10)
C35 C31 C32 C33 0(2)
Fe1 C31 C32 C33 61.4(12)
C35 C31 C32 Fe1 -61.3(13)
C2 Fe1 C32 C33 -68(3)
C3 Fe1 C32 C33 88.2(12)
C35 Fe1 C32 C33 -77.5(12)
C31 Fe1 C32 C33 -114.7(16)
C34 Fe1 C32 C33 -34.1(11)
Si1 Fe1 C32 C33 175.6(10)
C2 Fe1 C32 C31 47(3)
C3 Fe1 C32 C31 -157.1(11)
C35 Fe1 C32 C31 37.2(10)
C33 Fe1 C32 C31 114.7(16)
C34 Fe1 C32 C31 80.6(11)
Si1 Fe1 C32 C31 -69.7(10)
C31 C32 C33 C34 0(2)
Fe1 C32 C33 C34 60.4(13)
C31 C32 C33 Fe1 -60.5(12)
C2 Fe1 C33 C34 34.5(15)
C3 Fe1 C33 C34 140.8(12)
C35 Fe1 C33 C34 -39.0(11)
C31 Fe1 C33 C34 -82.1(12)
C32 Fe1 C33 C34 -122.3(17)
Si1 Fe1 C33 C34 -129.1(10)
C2 Fe1 C33 C32 156.8(12)
C3 Fe1 C33 C32 -96.9(12)
C35 Fe1 C33 C32 83.3(13)
C31 Fe1 C33 C32 40.2(11)
C34 Fe1 C33 C32 122.3(17)
Si1 Fe1 C33 C32 -6.8(16)
C32 C33 C34 C35 0(2)
Fe1 C33 C34 C35 59.8(11)
C32 C33 C34 Fe1 -59.8(13)
C2 Fe1 C34 C33 -154.5(12)
C3 Fe1 C34 C33 -48.6(14)
C35 Fe1 C34 C33 117.3(16)
C31 Fe1 C34 C33 80.1(12)
C32 Fe1 C34 C33 35.9(11)
Si1 Fe1 C34 C33 105.1(12)
C2 Fe1 C34 C35 88.3(12)
C3 Fe1 C34 C35 -165.8(12)
C31 Fe1 C34 C35 -37.2(11)
C33 Fe1 C34 C35 -117.3(16)
C32 Fe1 C34 C35 -81.4(12)
Si1 Fe1 C34 C35 -12.1(16)
C32 C31 C35 C34 0(2)
Fe1 C31 C35 C34 -62.0(12)
C32 C31 C35 Fe1 61.8(13)
C33 C34 C35 C31 0.1(19)
Fe1 C34 C35 C31 61.3(12)
C33 C34 C35 Fe1 -61.2(11)
C2 Fe1 C35 C31 144.8(12)
C3 Fe1 C35 C31 -82(3)
C33 Fe1 C35 C31 -81.7(12)
C34 Fe1 C35 C31 -118.4(16)
C32 Fe1 C35 C31 -38.4(11)
Si1 Fe1 C35 C31 54.9(12)
C2 Fe1 C35 C34 -96.8(11)
C3 Fe1 C35 C34 36(3)
C31 Fe1 C35 C34 118.4(16)
C33 Fe1 C35 C34 36.7(10)
C32 Fe1 C35 C34 80.0(11)
Si1 Fe1 C35 C34 173.3(9)
C3A Fe1A Si1A C1A 69.1(9)
C2A Fe1A Si1A C1A 166.8(8)
C35A Fe1A Si1A C1A -96.7(9)
C32A Fe1A Si1A C1A -29.0(8)
C31A Fe1A Si1A C1A -65.0(8)
C33A Fe1A Si1A C1A -21.1(10)
C34A Fe1A Si1A C1A -91.0(13)
C3A Fe1A Si1A C11A -171.6(9)
C2A Fe1A Si1A C11A -73.9(8)
C35A Fe1A Si1A C11A 22.6(8)
C32A Fe1A Si1A C11A 90.3(8)
C31A Fe1A Si1A C11A 54.2(8)
C33A Fe1A Si1A C11A 98.1(10)
C34A Fe1A Si1A C11A 28.3(13)
C3A Fe1A Si1A C21A -50.8(8)
C2A Fe1A Si1A C21A 46.9(7)
C35A Fe1A Si1A C21A 143.4(7)
C32A Fe1A Si1A C21A -148.9(7)
C31A Fe1A Si1A C21A 175.1(7)
C33A Fe1A Si1A C21A -141.0(9)
C34A Fe1A Si1A C21A 149.1(12)
C3A Fe1A C2A O2A 156(34)
C35A Fe1A C2A O2A -39(34)
C32A Fe1A C2A O2A -54(35)
C31A Fe1A C2A O2A -14(34)
C33A Fe1A C2A O2A -102(34)
C34A Fe1A C2A O2A -78(34)
Si1A Fe1A C2A O2A 71(34)
C2A Fe1A C3A O3A 108(43)
C35A Fe1A C3A O3A -25(45)
C32A Fe1A C3A O3A -62(43)
C31A Fe1A C3A O3A -83(43)
C33A Fe1A C3A O3A -23(43)
C34A Fe1A C3A O3A 5(43)
Si1A Fe1A C3A O3A -162(43)
C1A Si1A C21A C26A -120.9(15)
C11A Si1A C21A C26A 127.4(14)
Fe1A Si1A C21A C26A 1.8(16)
C1A Si1A C21A C22A 58.7(13)
C11A Si1A C21A C22A -53.1(13)
Fe1A Si1A C21A C22A -178.7(10)
C26A C21A C22A C23A 1(2)
Si1A C21A C22A C23A -178.7(13)
C21A C22A C23A C24A 1(3)
C22A C23A C24A C25A 0(3)
C23A C24A C25A C26A -2(3)
C24A C25A C26A C21A 4(3)
C22A C21A C26A C25A -3(2)
Si1A C21A C26A C25A 176.7(13)
C1A Si1A C11A C16A -165.4(14)
C21A Si1A C11A C16A -54.2(15)
Fe1A Si1A C11A C16A 72.9(14)
C1A Si1A C11A C12A 18.7(16)
C21A Si1A C11A C12A 129.9(14)
Fe1A Si1A C11A C12A -103.0(13)
C16A C11A C12A C13A 3(2)
Si1A C11A C12A C13A 179.3(13)
C11A C12A C13A C14A -2(3)
C12A C13A C14A C15A 0(3)
C13A C14A C15A C16A 2(3)
C12A C11A C16A C15A -2(2)
Si1A C11A C16A C15A -177.8(14)
C14A C15A C16A C11A -1(3)
C3A Fe1A C31A C32A 34.2(16)
C2A Fe1A C31A C32A -160.1(12)
C35A Fe1A C31A C32A -118.5(16)
C33A Fe1A C31A C32A -37.4(11)
C34A Fe1A C31A C32A -81.5(12)
Si1A Fe1A C31A C32A 112.8(11)
C3A Fe1A C31A C35A 152.7(12)
C2A Fe1A C31A C35A -41.6(14)
C32A Fe1A C31A C35A 118.5(16)
C33A Fe1A C31A C35A 81.1(12)
C34A Fe1A C31A C35A 37.0(11)
Si1A Fe1A C31A C35A -128.7(10)
C35A C31A C32A C33A 2.2(19)
Fe1A C31A C32A C33A 61.6(12)
C35A C31A C32A Fe1A -59.4(12)
C3A Fe1A C32A C31A -155.5(12)
C2A Fe1A C32A C31A 55(3)
C35A Fe1A C32A C31A 37.6(11)
C33A Fe1A C32A C31A 118.6(15)
C34A Fe1A C32A C31A 80.7(12)
Si1A Fe1A C32A C31A -69.5(11)
C3A Fe1A C32A C33A 85.9(11)
C2A Fe1A C32A C33A -64(3)
C35A Fe1A C32A C33A -81.0(11)
C31A Fe1A C32A C33A -118.6(15)
C34A Fe1A C32A C33A -37.9(11)
Si1A Fe1A C32A C33A 171.9(9)
C31A C32A C33A C34A -1.1(19)
Fe1A C32A C33A C34A 60.4(11)
C31A C32A C33A Fe1A -61.5(12)
C3A Fe1A C33A C32A -98.9(11)
C2A Fe1A C33A C32A 157.3(10)
C35A Fe1A C33A C32A 80.5(11)
C31A Fe1A C33A C32A 37.2(10)
C34A Fe1A C33A C32A 118.8(16)
Si1A Fe1A C33A C32A -12.3(13)
C3A Fe1A C33A C34A 142.3(13)
C2A Fe1A C33A C34A 38.5(15)
C35A Fe1A C33A C34A -38.3(11)
C32A Fe1A C33A C34A -118.8(16)
C31A Fe1A C33A C34A -81.6(12)
Si1A Fe1A C33A C34A -131.1(11)
C32A C33A C34A C35A -0.4(18)
Fe1A C33A C34A C35A 59.5(11)
C32A C33A C34A Fe1A -59.8(12)
C3A Fe1A C34A C35A -164.2(12)
C2A Fe1A C34A C35A 92.1(12)
C32A Fe1A C34A C35A -79.6(12)
C31A Fe1A C34A C35A -37.0(11)
C33A Fe1A C34A C35A -116.5(16)
Si1A Fe1A C34A C35A -8.5(18)
C3A Fe1A C34A C33A -47.7(15)
C2A Fe1A C34A C33A -151.4(11)
C35A Fe1A C34A C33A 116.5(16)
C32A Fe1A C34A C33A 37.0(11)
C31A Fe1A C34A C33A 79.5(12)
Si1A Fe1A C34A C33A 108.1(13)
C32A C31A C35A C34A -2(2)
Fe1A C31A C35A C34A -62.4(12)
C32A C31A C35A Fe1A 59.9(11)
C33A C34A C35A C31A 1.8(19)
Fe1A C34A C35A C31A 61.9(12)
C33A C34A C35A Fe1A -60.1(11)
C3A Fe1A C35A C31A -78(3)
C2A Fe1A C35A C31A 148.3(11)
C32A Fe1A C35A C31A -37.2(11)
C33A Fe1A C35A C31A -80.3(12)
C34A Fe1A C35A C31A -119.4(16)
Si1A Fe1A C35A C31A 55.9(11)
C3A Fe1A C35A C34A 41(3)
C2A Fe1A C35A C34A -92.3(12)
C32A Fe1A C35A C34A 82.2(12)
C31A Fe1A C35A C34A 119.4(16)
C33A Fe1A C35A C34A 39.2(11)
Si1A Fe1A C35A C34A 175.4(10)
C2B Fe1B Si1B C1B 157.6(10)
C3B Fe1B Si1B C1B 63.3(10)
C31B Fe1B Si1B C1B -68.1(10)
C32B Fe1B Si1B C1B -34.7(10)
C34B Fe1B Si1B C1B -104.0(13)
C35B Fe1B Si1B C1B -103.5(10)
C33B Fe1B Si1B C1B -38.0(13)
C2B Fe1B Si1B C21B 36.8(10)
C3B Fe1B Si1B C21B -57.5(10)
C31B Fe1B Si1B C21B 171.1(10)
C32B Fe1B Si1B C21B -155.5(10)
C34B Fe1B Si1B C21B 135.2(12)
C35B Fe1B Si1B C21B 135.7(10)
C33B Fe1B Si1B C21B -158.8(12)
C2B Fe1B Si1B C11B -81.8(9)
C3B Fe1B Si1B C11B -176.0(9)
C31B Fe1B Si1B C11B 52.5(9)
C32B Fe1B Si1B C11B 85.9(9)
C34B Fe1B Si1B C11B 16.6(12)
C35B Fe1B Si1B C11B 17.1(9)
C33B Fe1B Si1B C11B 82.6(12)
C3B Fe1B C2B O2B 180(100)
C31B Fe1B C2B O2B 11(28)
C32B Fe1B C2B O2B -47(29)
C34B Fe1B C2B O2B -52(28)
C35B Fe1B C2B O2B -12(28)
C33B Fe1B C2B O2B -79(28)
Si1B Fe1B C2B O2B 91(28)
C2B Fe1B C3B O3B -142(19)
C31B Fe1B C3B O3B 27(19)
C32B Fe1B C3B O3B 51(19)
C34B Fe1B C3B O3B 115(19)
C35B Fe1B C3B O3B 79(20)
C33B Fe1B C3B O3B 92(19)
Si1B Fe1B C3B O3B -55(19)
C1B Si1B C11B C16B 174.6(15)
C21B Si1B C11B C16B -72.0(17)
Fe1B Si1B C11B C16B 52.5(17)
C1B Si1B C11B C12B -6.2(17)
C21B Si1B C11B C12B 107.2(16)
Fe1B Si1B C11B C12B -128.4(14)
C16B C11B C12B C13B 2(3)
Si1B C11B C12B C13B -176.8(17)
C11B C12B C13B C14B -5(3)
C12B C13B C14B C15B 1(4)
C13B C14B C15B C16B 4(3)
C12B C11B C16B C15B 3(3)
Si1B C11B C16B C15B -177.9(15)
C14B C15B C16B C11B -6(3)
C1B Si1B C21B C22B 121(2)
C11B Si1B C21B C22B 5(2)
Fe1B Si1B C21B C22B -115.3(18)
C1B Si1B C21B C26B -62.6(19)
C11B Si1B C21B C26B -178.3(16)
Fe1B Si1B C21B C26B 61.2(19)
C26B C21B C22B C23B 5(3)
Si1B C21B C22B C23B -178.7(18)
C21B C22B C23B C24B -4(4)
C22B C23B C24B C25B 1(3)
C23B C24B C25B C26B 2(3)
C24B C25B C26B C21B -2(3)
C22B C21B C26B C25B -2(3)
Si1B C21B C26B C25B -178.4(17)
C2B Fe1B C31B C32B -156.0(12)
C3B Fe1B C31B C32B 39.2(17)
C34B Fe1B C31B C32B -79.3(13)
C35B Fe1B C31B C32B -118.4(17)
C33B Fe1B C31B C32B -38.6(12)
Si1B Fe1B C31B C32B 123.8(12)
C2B Fe1B C31B C35B -37.6(16)
C3B Fe1B C31B C35B 157.6(13)
C32B Fe1B C31B C35B 118.4(17)
C34B Fe1B C31B C35B 39.1(11)
C33B Fe1B C31B C35B 79.8(12)
Si1B Fe1B C31B C35B -117.8(11)
C35B C31B C32B C33B 0(2)
Fe1B C31B C32B C33B 60.9(13)
C35B C31B C32B Fe1B -61.4(14)
C2B Fe1B C32B C31B 76(3)
C3B Fe1B C32B C31B -151.3(14)
C34B Fe1B C32B C31B 81.6(14)
C35B Fe1B C32B C31B 37.9(12)
C33B Fe1B C32B C31B 117.8(17)
Si1B Fe1B C32B C31B -59.4(13)
C2B Fe1B C32B C33B -42(3)
C3B Fe1B C32B C33B 91.0(13)
C31B Fe1B C32B C33B -117.8(17)
C34B Fe1B C32B C33B -36.2(11)
C35B Fe1B C32B C33B -79.9(12)
Si1B Fe1B C32B C33B -177.1(10)
C31B C32B C33B C34B 1(2)
Fe1B C32B C33B C34B 61.0(13)
C31B C32B C33B Fe1B -60.4(13)
C2B Fe1B C33B C34B 48.0(16)
C3B Fe1B C33B C34B 148.0(14)
C31B Fe1B C33B C34B -79.8(14)
C32B Fe1B C33B C34B -117.6(18)
C35B Fe1B C33B C34B -36.2(13)
Si1B Fe1B C33B C34B -112.7(13)
C2B Fe1B C33B C32B 165.6(12)
C3B Fe1B C33B C32B -94.4(13)
C31B Fe1B C33B C32B 37.8(12)
C34B Fe1B C33B C32B 117.6(18)
C35B Fe1B C33B C32B 81.4(13)
Si1B Fe1B C33B C32B 5.0(17)
C32B C33B C34B C35B 0(2)
Fe1B C33B C34B C35B 59.6(15)
C32B C33B C34B Fe1B -59.9(13)
C2B Fe1B C34B C33B -142.3(13)
C3B Fe1B C34B C33B -41.1(17)
C31B Fe1B C34B C33B 83.1(13)
C32B Fe1B C34B C33B 39.4(12)
C35B Fe1B C34B C33B 122.3(19)
Si1B Fe1B C34B C33B 123.0(11)
C2B Fe1B C34B C35B 95.4(13)
C3B Fe1B C34B C35B -163.4(13)
C31B Fe1B C34B C35B -39.2(12)
C32B Fe1B C34B C35B -82.9(14)
C33B Fe1B C34B C35B -122.3(19)
Si1B Fe1B C34B C35B 0.7(18)
C33B C34B C35B C31B 0(2)
Fe1B C34B C35B C31B 60.5(13)
C33B C34B C35B Fe1B -60.4(15)
C32B C31B C35B C34B 0(2)
Fe1B C31B C35B C34B -60.8(14)
C32B C31B C35B Fe1B 61.1(13)
C2B Fe1B C35B C34B -90.8(13)
C3B Fe1B C35B C34B 48(4)
C31B Fe1B C35B C34B 115.9(17)
C32B Fe1B C35B C34B 78.2(13)
C33B Fe1B C35B C34B 33.9(12)
Si1B Fe1B C35B C34B -179.5(11)
C2B Fe1B C35B C31B 153.4(11)
C3B Fe1B C35B C31B -68(3)
C32B Fe1B C35B C31B -37.6(11)
C34B Fe1B C35B C31B -115.9(17)
C33B Fe1B C35B C31B -81.9(12)
Si1B Fe1B C35B C31B 64.6(11)
